data_4029055
loop_
_publ_author_name
'Jiao, Jiao'
'Hyodo, Keita'
'Hu, Hao'
'Nakajima, Kiyohiko'
'Nishihara, Yasushi'

_publ_section_title
;
 Selective synthesis of multisubstituted olefins utilizing gem- and
 vic-diborylated vinylsilanes prepared by silylborylation of an
 alkynylboronate and diborylation of alkynylsilanes.
;
_journal_issue 1
_journal_name_full 'The Journal of organic chemistry'
_journal_page_first 285
_journal_page_last 295
_journal_paper_doi 10.1021/jo4024057
_journal_volume 79
_journal_year 2014
_chemical_formula_moiety 'C29 H20 F3 N O'
_chemical_formula_sum 'C29 H20 F3 N O'
_chemical_formula_weight 455.46
_space_group_IT_number 2
_symmetry_cell_setting triclinic
_symmetry_Int_Tables_number 2
_symmetry_space_group_name_Hall '-P 1'
_symmetry_space_group_name_H-M 'P -1'
_atom_sites_solution_hydrogens geom
_atom_sites_solution_primary direct
_atom_sites_solution_secondary difmap
_audit_creation_method SHELXL-97
_cell_angle_alpha 89.885(15)
_cell_angle_beta 86.412(13)
_cell_angle_gamma 78.391(17)
_cell_formula_units_Z 4
_cell_length_a 10.299(4)
_cell_length_b 12.070(6)
_cell_length_c 19.582(6)
_cell_measurement_reflns_used 11130
_cell_measurement_temperature 298
_cell_measurement_theta_max 27.46
_cell_measurement_theta_min 3.00
_cell_volume 2379.6(17)
_computing_cell_refinement 'RAPID AUTO'
_computing_data_collection 'RAPID AUTO'
_computing_data_reduction 'RAPID AUTO'
_computing_molecular_graphics 'CrystalStructure 4.0 (Rigaku, 2010)'
_computing_publication_material 'CrystalStructure 4.0 (Rigaku, 2010)'
_computing_structure_refinement 'SHELXL-97 (Sheldrick, 2008)'
_computing_structure_solution 'SHELXS-97 (Sheldrick, 2008)'
_diffrn_ambient_temperature 298
_diffrn_detector_area_resol_mean 10.000
_diffrn_measured_fraction_theta_full 0.982
_diffrn_measured_fraction_theta_max 0.982
_diffrn_measurement_device_type 'Rigaku R-AXIS RAPID'
_diffrn_measurement_method \w
_diffrn_radiation_monochromator graphite
_diffrn_radiation_source 'sealed tube'
_diffrn_radiation_type MoK\a
_diffrn_radiation_wavelength 0.71075
_diffrn_reflns_av_R_equivalents 0.0779
_diffrn_reflns_av_sigmaI/netI 0.1316
_diffrn_reflns_limit_h_max 13
_diffrn_reflns_limit_h_min -12
_diffrn_reflns_limit_k_max 15
_diffrn_reflns_limit_k_min -15
_diffrn_reflns_limit_l_max 25
_diffrn_reflns_limit_l_min -25
_diffrn_reflns_number 21920
_diffrn_reflns_theta_full 27.48
_diffrn_reflns_theta_max 27.48
_diffrn_reflns_theta_min 3.00
_exptl_absorpt_coefficient_mu 0.093
_exptl_absorpt_correction_T_max 0.9908
_exptl_absorpt_correction_T_min 0.9638
_exptl_absorpt_correction_type numerical
_exptl_absorpt_process_details 'NUMABS (Rigaku, 1999)'
_exptl_crystal_colour colorless
_exptl_crystal_density_diffrn 1.271
_exptl_crystal_density_method 'not measured'
_exptl_crystal_description prism
_exptl_crystal_F_000 944
_exptl_crystal_size_max 0.40
_exptl_crystal_size_mid 0.10
_exptl_crystal_size_min 0.10
_refine_diff_density_max 0.578
_refine_diff_density_min -0.476
_refine_diff_density_rms 0.051
_refine_ls_extinction_method none
_refine_ls_goodness_of_fit_ref 0.938
_refine_ls_hydrogen_treatment mixed
_refine_ls_matrix_type full
_refine_ls_number_parameters 613
_refine_ls_number_reflns 10725
_refine_ls_number_restraints 0
_refine_ls_restrained_S_all 0.938
_refine_ls_R_factor_all 0.1988
_refine_ls_R_factor_gt 0.0759
_refine_ls_shift/su_max 0.001
_refine_ls_shift/su_mean 0.000
_refine_ls_structure_factor_coef Fsqd
_refine_ls_weighting_details 'calc w=1/[\s^2^(Fo^2^)+(0.1155P)^2^+0.0000P] where P=(Fo^2^+2Fc^2^)/3'
_refine_ls_weighting_scheme calc
_refine_ls_wR_factor_gt 0.1889
_refine_ls_wR_factor_ref 0.2460
_reflns_number_gt 4020
_reflns_number_total 10725
_reflns_threshold_expression >2sigma(I)
_cod_data_source_file jo4024057_si_004.cif
_cod_data_source_block yn26
_cod_original_cell_volume 2379.5(16)
_cod_database_code 4029055

loop_
_symmetry_equiv_pos_as_xyz
'x, y, z'
'-x, -y, -z'

loop_
_atom_site_label
_atom_site_type_symbol
_atom_site_fract_x
_atom_site_fract_y
_atom_site_fract_z
_atom_site_U_iso_or_equiv
_atom_site_adp_type
_atom_site_occupancy
_atom_site_symmetry_multiplicity
_atom_site_calc_flag
_atom_site_refinement_flags
F1 F 0.5830(3) 0.0850(3) 0.67006(12) 0.1111(10) Uani 1 1 d .
F2 F 0.7858(3) 0.0601(3) 0.67261(14) 0.1328(13) Uani 1 1 d .
F3 F 0.6857(4) -0.0660(3) 0.70952(13) 0.1299(12) Uani 1 1 d .
F4 F 0.1215(8) 0.0555(4) 0.81849(18) 0.265(4) Uani 1 1 d .
F5 F 0.2980(5) -0.0307(7) 0.7922(3) 0.273(5) Uani 1 1 d .
F6 F 0.1444(5) -0.0930(4) 0.77550(18) 0.1757(19) Uani 1 1 d .
O1 O 1.0551(3) 0.2298(2) 1.12345(12) 0.0682(7) Uani 1 1 d .
O2 O 0.6259(3) 0.2172(3) 0.36125(14) 0.0805(8) Uani 1 1 d .
N1 N -0.0309(4) 0.3450(4) 0.78408(18) 0.0841(11) Uani 1 1 d .
N2 N -0.5644(4) 0.3795(4) 0.6896(2) 0.0986(13) Uani 1 1 d .
C1 C 0.4723(4) 0.2973(3) 1.00110(16) 0.0567(9) Uani 1 1 d .
C2 C 0.5961(4) 0.2478(3) 0.97730(16) 0.0552(9) Uani 1 1 d .
C3 C 0.4372(4) 0.3283(4) 1.07489(17) 0.0600(10) Uani 1 1 d .
C4 C 0.3578(4) 0.4297(4) 1.09460(19) 0.0781(13) Uani 1 1 d .
H4 H 0.3294 0.4830 1.0615 0.094 Uiso 1 1 calc R
C5 C 0.3188(5) 0.4546(5) 1.1630(2) 0.0949(16) Uani 1 1 d .
H5 H 0.2664 0.5245 1.1757 0.114 Uiso 1 1 calc R
C6 C 0.3589(5) 0.3743(5) 1.2120(2) 0.0837(14) Uani 1 1 d .
H6 H 0.3306 0.3888 1.2577 0.100 Uiso 1 1 calc R
C7 C 0.4391(5) 0.2748(4) 1.19324(19) 0.0728(12) Uani 1 1 d .
H7 H 0.4681 0.2221 1.2265 0.087 Uiso 1 1 calc R
C8 C 0.4784(4) 0.2504(4) 1.12549(18) 0.0651(10) Uani 1 1 d .
H8 H 0.5331 0.1812 1.1135 0.078 Uiso 1 1 calc R
C9 C 0.3588(4) 0.3187(3) 0.95597(16) 0.0557(9) Uani 1 1 d .
C10 C 0.3724(4) 0.3624(3) 0.88993(16) 0.0559(9) Uani 1 1 d .
H10 H 0.4509 0.3845 0.8751 0.067 Uiso 1 1 calc R
C11 C 0.2699(3) 0.3724(3) 0.84722(16) 0.0549(9) Uani 1 1 d .
H11 H 0.2797 0.4017 0.8037 0.066 Uiso 1 1 calc R
C12 C 0.1528(4) 0.3397(3) 0.86771(16) 0.0571(9) Uani 1 1 d .
C13 C 0.1361(4) 0.3035(4) 0.9339(2) 0.0812(14) Uani 1 1 d .
H13 H 0.0556 0.2858 0.9493 0.097 Uiso 1 1 calc R
C14 C 0.2379(4) 0.2936(4) 0.97705(18) 0.0782(13) Uani 1 1 d .
H14 H 0.2248 0.2694 1.0216 0.094 Uiso 1 1 calc R
C15 C 0.0496(4) 0.3431(4) 0.82121(19) 0.0642(10) Uani 1 1 d .
C16 C 0.6211(3) 0.1922(3) 0.90856(16) 0.0529(9) Uani 1 1 d .
C17 C 0.5501(4) 0.1145(3) 0.88833(17) 0.0610(10) Uani 1 1 d .
H17 H 0.4869 0.0939 0.9191 0.073 Uiso 1 1 calc R
C18 C 0.5693(4) 0.0665(4) 0.82438(19) 0.0637(10) Uani 1 1 d .
H18 H 0.5186 0.0150 0.8120 0.076 Uiso 1 1 calc R
C19 C 0.6634(4) 0.0945(3) 0.77852(17) 0.0557(9) Uani 1 1 d .
C20 C 0.7406(4) 0.1689(3) 0.79709(17) 0.0604(10) Uani 1 1 d .
H20 H 0.8061 0.1864 0.7665 0.072 Uiso 1 1 calc R
C21 C 0.7192(4) 0.2172(3) 0.86205(17) 0.0578(9) Uani 1 1 d .
H21 H 0.7713 0.2673 0.8749 0.069 Uiso 1 1 calc R
C22 C 0.6811(5) 0.0426(4) 0.7091(2) 0.0709(11) Uani 1 1 d .
C23 C 0.7158(3) 0.2403(3) 1.01702(16) 0.0535(9) Uani 1 1 d .
C24 C 0.8081(4) 0.1420(3) 1.01958(17) 0.0613(10) Uani 1 1 d .
H24 H 0.7943 0.0785 0.9965 0.074 Uiso 1 1 calc R
C25 C 0.9222(4) 0.1334(3) 1.05549(17) 0.0590(9) Uani 1 1 d .
H25 H 0.9819 0.0647 1.0573 0.071 Uiso 1 1 calc R
C26 C 0.9458(4) 0.2267(3) 1.08796(15) 0.0541(9) Uani 1 1 d .
C27 C 0.8543(4) 0.3277(4) 1.08575(18) 0.0631(10) Uani 1 1 d .
H27 H 0.8695 0.3916 1.1078 0.076 Uiso 1 1 calc R
C28 C 0.7412(4) 0.3339(3) 1.05114(17) 0.0605(10) Uani 1 1 d .
H28 H 0.6803 0.4021 1.0505 0.073 Uiso 1 1 calc R
C29 C 1.1498(4) 0.1291(4) 1.1288(2) 0.0785(13) Uani 1 1 d .
H29A H 1.1847 0.1025 1.0838 0.094 Uiso 1 1 calc R
H29B H 1.1086 0.0730 1.1511 0.094 Uiso 1 1 calc R
H29C H 1.2207 0.1431 1.1550 0.094 Uiso 1 1 calc R
C30 C 0.0204(3) 0.2753(3) 0.49249(15) 0.0533(9) Uani 1 1 d .
C31 C 0.1403(3) 0.2270(3) 0.51403(16) 0.0557(9) Uani 1 1 d .
C32 C 0.0033(3) 0.3184(3) 0.42129(16) 0.0516(9) Uani 1 1 d .
C33 C -0.0681(4) 0.4246(4) 0.40892(18) 0.0624(10) Uani 1 1 d .
H33 H -0.1074 0.4710 0.4455 0.075 Uiso 1 1 calc R
C34 C -0.0825(4) 0.4640(4) 0.3424(2) 0.0720(12) Uani 1 1 d .
H34 H -0.1309 0.5362 0.3347 0.086 Uiso 1 1 calc R
C35 C -0.0256(5) 0.3963(5) 0.2884(2) 0.0763(13) Uani 1 1 d .
H35 H -0.0341 0.4226 0.2439 0.092 Uiso 1 1 calc R
C36 C 0.0438(4) 0.2898(5) 0.30000(19) 0.0770(13) Uani 1 1 d .
H36 H 0.0819 0.2435 0.2632 0.092 Uiso 1 1 calc R
C37 C 0.0580(4) 0.2502(4) 0.36574(17) 0.0646(10) Uani 1 1 d .
H37 H 0.1047 0.1772 0.3729 0.077 Uiso 1 1 calc R
C38 C -0.1039(3) 0.2917(3) 0.53707(15) 0.0522(9) Uani 1 1 d .
C39 C -0.1122(4) 0.3378(3) 0.60221(17) 0.0583(10) Uani 1 1 d .
H39 H -0.0362 0.3544 0.6196 0.070 Uiso 1 1 calc R
C40 C -0.2296(4) 0.3599(4) 0.64202(17) 0.0613(10) Uani 1 1 d .
H40 H -0.2325 0.3907 0.6857 0.074 Uiso 1 1 calc R
C41 C -0.3440(4) 0.3358(4) 0.61645(17) 0.0605(10) Uani 1 1 d .
C42 C -0.3370(4) 0.2873(4) 0.55237(17) 0.0705(12) Uani 1 1 d .
H42 H -0.4124 0.2685 0.5356 0.085 Uiso 1 1 calc R
C43 C -0.2193(4) 0.2665(4) 0.51321(17) 0.0675(11) Uani 1 1 d .
H43 H -0.2166 0.2350 0.4697 0.081 Uiso 1 1 calc R
C44 C -0.4664(5) 0.3605(4) 0.6575(2) 0.0733(12) Uani 1 1 d .
C45 C 0.1551(3) 0.1667(3) 0.58083(16) 0.0551(9) Uani 1 1 d .
C46 C 0.0880(4) 0.0799(4) 0.5959(2) 0.0712(12) Uani 1 1 d .
H46 H 0.0332 0.0589 0.5644 0.085 Uiso 1 1 calc R
C47 C 0.1025(4) 0.0247(4) 0.6576(2) 0.0755(12) Uani 1 1 d .
H47 H 0.0595 -0.0348 0.6669 0.091 Uiso 1 1 calc R
C48 C 0.1793(4) 0.0569(4) 0.70490(18) 0.0646(11) Uani 1 1 d .
C49 C 0.2490(4) 0.1408(4) 0.69012(18) 0.0654(11) Uani 1 1 d .
H49 H 0.3037 0.1611 0.7219 0.079 Uiso 1 1 calc R
C50 C 0.2376(4) 0.1947(4) 0.62822(17) 0.0600(10) Uani 1 1 d .
H50 H 0.2859 0.2506 0.6181 0.072 Uiso 1 1 calc R
C51 C 0.1911(6) -0.0015(6) 0.7711(2) 0.0939(16) Uani 1 1 d .
C52 C 0.2678(3) 0.2280(3) 0.47422(16) 0.0536(9) Uani 1 1 d .
C53 C 0.3631(4) 0.1297(4) 0.46315(17) 0.0611(10) Uani 1 1 d .
H53 H 0.3477 0.0626 0.4822 0.073 Uiso 1 1 calc R
C54 C 0.4792(4) 0.1289(4) 0.42492(17) 0.0631(10) Uani 1 1 d .
H54 H 0.5401 0.0613 0.4172 0.076 Uiso 1 1 calc R
C55 C 0.5061(4) 0.2274(4) 0.39793(17) 0.0581(10) Uani 1 1 d .
C56 C 0.4153(4) 0.3275(4) 0.40925(18) 0.0621(10) Uani 1 1 d .
H56 H 0.4333 0.3949 0.3918 0.075 Uiso 1 1 calc R
C57 C 0.2975(4) 0.3265(4) 0.44680(18) 0.0603(10) Uani 1 1 d .
H57 H 0.2362 0.3940 0.4539 0.072 Uiso 1 1 calc R
C58 C 0.6593(5) 0.3160(5) 0.3331(2) 0.0956(16) Uani 1 1 d .
H58A H 0.6617 0.3691 0.3692 0.115 Uiso 1 1 calc R
H58B H 0.5940 0.3488 0.3021 0.115 Uiso 1 1 calc R
H58C H 0.7449 0.2973 0.3089 0.115 Uiso 1 1 calc R

loop_
_atom_site_aniso_label
_atom_site_aniso_U_11
_atom_site_aniso_U_22
_atom_site_aniso_U_33
_atom_site_aniso_U_23
_atom_site_aniso_U_13
_atom_site_aniso_U_12
F1 0.121(2) 0.128(3) 0.0767(16) -0.0204(15) -0.0344(15) 0.004(2)
F2 0.122(3) 0.191(4) 0.0905(18) -0.060(2) 0.0305(17) -0.056(3)
F3 0.226(4) 0.071(2) 0.0829(18) -0.0253(14) 0.0022(19) -0.011(2)
F4 0.519(12) 0.131(4) 0.069(2) 0.040(2) 0.050(4) 0.096(5)
F5 0.135(3) 0.484(11) 0.239(5) 0.270(7) -0.113(4) -0.125(5)
F6 0.268(5) 0.163(4) 0.121(3) 0.069(3) -0.025(3) -0.101(4)
O1 0.0615(16) 0.079(2) 0.0634(15) -0.0029(13) -0.0152(12) -0.0092(15)
O2 0.0597(18) 0.096(3) 0.0859(18) -0.0010(16) 0.0079(14) -0.0206(17)
N1 0.066(2) 0.102(3) 0.088(2) 0.010(2) -0.0207(19) -0.022(2)
N2 0.078(3) 0.123(4) 0.093(3) -0.015(2) 0.024(2) -0.022(3)
C1 0.055(2) 0.064(3) 0.0480(18) -0.0030(16) -0.0049(15) -0.0038(19)
C2 0.055(2) 0.059(3) 0.0506(18) -0.0016(16) -0.0066(15) -0.0088(19)
C3 0.062(2) 0.068(3) 0.0468(18) -0.0013(17) -0.0039(15) -0.005(2)
C4 0.081(3) 0.082(3) 0.057(2) 0.000(2) -0.0005(19) 0.016(3)
C5 0.103(4) 0.096(4) 0.067(3) -0.014(3) 0.004(2) 0.022(3)
C6 0.099(3) 0.100(4) 0.049(2) -0.008(2) 0.000(2) -0.012(3)
C7 0.088(3) 0.080(3) 0.051(2) 0.004(2) -0.0070(19) -0.018(3)
C8 0.076(3) 0.062(3) 0.055(2) 0.0033(18) -0.0089(17) -0.010(2)
C9 0.055(2) 0.062(3) 0.0476(18) 0.0005(16) -0.0005(15) -0.0069(19)
C10 0.050(2) 0.063(3) 0.0532(19) 0.0044(17) 0.0043(15) -0.0099(19)
C11 0.054(2) 0.057(3) 0.0498(18) 0.0084(16) -0.0020(15) -0.0023(18)
C12 0.053(2) 0.066(3) 0.0519(19) 0.0034(17) -0.0041(15) -0.0100(19)
C13 0.059(3) 0.121(4) 0.070(2) 0.021(2) -0.0026(19) -0.033(3)
C14 0.065(3) 0.122(4) 0.051(2) 0.022(2) -0.0011(17) -0.028(3)
C15 0.058(2) 0.070(3) 0.064(2) 0.0081(19) -0.0062(18) -0.011(2)
C16 0.051(2) 0.054(2) 0.0509(18) -0.0018(16) -0.0045(15) -0.0044(18)
C17 0.059(2) 0.065(3) 0.062(2) -0.0050(18) 0.0039(16) -0.021(2)
C18 0.054(2) 0.062(3) 0.076(2) -0.0125(19) -0.0084(18) -0.012(2)
C19 0.052(2) 0.058(3) 0.0534(19) -0.0066(16) -0.0102(15) -0.0015(19)
C20 0.061(2) 0.068(3) 0.0521(19) 0.0001(17) -0.0026(16) -0.013(2)
C21 0.060(2) 0.060(3) 0.058(2) 0.0010(17) -0.0087(16) -0.018(2)
C22 0.073(3) 0.066(3) 0.069(3) -0.014(2) -0.002(2) -0.003(2)
C23 0.054(2) 0.053(2) 0.0505(18) -0.0006(16) -0.0044(14) -0.0050(19)
C24 0.062(2) 0.055(3) 0.064(2) -0.0124(17) -0.0119(17) -0.002(2)
C25 0.058(2) 0.055(3) 0.060(2) -0.0020(17) -0.0085(16) 0.0016(19)
C26 0.059(2) 0.064(3) 0.0408(17) 0.0024(16) -0.0053(14) -0.014(2)
C27 0.070(3) 0.053(3) 0.066(2) -0.0093(18) -0.0123(18) -0.008(2)
C28 0.064(2) 0.052(3) 0.061(2) -0.0038(17) -0.0107(17) -0.001(2)
C29 0.058(3) 0.092(4) 0.083(3) 0.014(2) -0.017(2) -0.003(2)
C30 0.054(2) 0.060(3) 0.0466(18) 0.0014(16) -0.0001(15) -0.0149(19)
C31 0.053(2) 0.059(3) 0.0550(19) 0.0031(16) -0.0028(15) -0.0115(19)
C32 0.049(2) 0.056(3) 0.0494(19) 0.0008(16) -0.0038(14) -0.0097(18)
C33 0.061(2) 0.064(3) 0.063(2) -0.0052(18) -0.0052(17) -0.013(2)
C34 0.078(3) 0.063(3) 0.079(3) 0.017(2) -0.022(2) -0.021(2)
C35 0.083(3) 0.100(4) 0.053(2) 0.017(2) -0.012(2) -0.030(3)
C36 0.075(3) 0.105(4) 0.049(2) -0.008(2) -0.0021(18) -0.014(3)
C37 0.064(2) 0.067(3) 0.060(2) -0.0050(19) -0.0011(17) -0.006(2)
C38 0.049(2) 0.061(3) 0.0463(18) 0.0008(15) -0.0028(14) -0.0099(18)
C39 0.058(2) 0.065(3) 0.0554(19) -0.0016(17) -0.0103(16) -0.018(2)
C40 0.064(2) 0.072(3) 0.0481(18) -0.0082(17) 0.0017(16) -0.015(2)
C41 0.054(2) 0.072(3) 0.055(2) 0.0041(18) 0.0016(16) -0.013(2)
C42 0.060(2) 0.102(4) 0.055(2) 0.001(2) -0.0076(17) -0.029(2)
C43 0.067(3) 0.093(3) 0.0454(18) -0.0070(19) -0.0044(17) -0.024(2)
C44 0.073(3) 0.083(3) 0.064(2) -0.003(2) 0.003(2) -0.018(2)
C45 0.051(2) 0.058(3) 0.0559(19) 0.0077(16) -0.0047(15) -0.0091(19)
C46 0.068(3) 0.075(3) 0.078(3) 0.017(2) -0.0212(19) -0.026(2)
C47 0.059(3) 0.080(3) 0.093(3) 0.026(2) -0.012(2) -0.026(2)
C48 0.054(2) 0.074(3) 0.063(2) 0.0216(19) -0.0069(17) -0.007(2)
C49 0.060(2) 0.079(3) 0.055(2) 0.0107(19) -0.0078(16) -0.010(2)
C50 0.056(2) 0.067(3) 0.060(2) 0.0048(18) -0.0046(16) -0.019(2)
C51 0.100(4) 0.124(5) 0.069(3) 0.025(3) -0.009(3) -0.046(4)
C52 0.052(2) 0.056(3) 0.0531(19) 0.0015(16) -0.0079(15) -0.0094(19)
C53 0.063(2) 0.056(3) 0.061(2) 0.0062(17) -0.0020(17) -0.007(2)
C54 0.060(2) 0.065(3) 0.061(2) -0.0039(19) -0.0047(17) -0.004(2)
C55 0.051(2) 0.071(3) 0.0534(19) -0.0020(18) -0.0027(16) -0.014(2)
C56 0.056(2) 0.065(3) 0.068(2) 0.0076(19) -0.0062(17) -0.018(2)
C57 0.056(2) 0.056(3) 0.066(2) 0.0009(18) -0.0020(17) -0.0042(19)
C58 0.068(3) 0.125(5) 0.100(3) 0.004(3) 0.002(2) -0.037(3)

loop_
_atom_type_symbol
_atom_type_description
_atom_type_scat_dispersion_real
_atom_type_scat_dispersion_imag
_atom_type_scat_source
C C 0.0033 0.0016 'International Tables Vol C Tables 4.2.6.8 and 6.1.1.4'
H H 0.0000 0.0000 'International Tables Vol C Tables 4.2.6.8 and 6.1.1.4'
F F 0.0171 0.0103 'International Tables Vol C Tables 4.2.6.8 and 6.1.1.4'
N N 0.0061 0.0033 'International Tables Vol C Tables 4.2.6.8 and 6.1.1.4'
O O 0.0106 0.0060 'International Tables Vol C Tables 4.2.6.8 and 6.1.1.4'

loop_
_geom_angle_atom_site_label_1
_geom_angle_atom_site_label_2
_geom_angle_atom_site_label_3
_geom_angle
C26 O1 C29 118.1(3)
C55 O2 C58 117.8(4)
C2 C1 C9 121.9(3)
C2 C1 C3 122.8(3)
C9 C1 C3 115.2(3)
C1 C2 C23 123.9(3)
C1 C2 C16 121.2(3)
C23 C2 C16 114.9(3)
C4 C3 C8 118.0(3)
C4 C3 C1 121.9(3)
C8 C3 C1 120.0(4)
C3 C4 C5 121.4(4)
C3 C4 H4 119.3
C5 C4 H4 119.3
C6 C5 C4 119.2(5)
C6 C5 H5 120.4
C4 C5 H5 120.4
C7 C6 C5 119.9(4)
C7 C6 H6 120.1
C5 C6 H6 120.1
C6 C7 C8 120.9(4)
C6 C7 H7 119.6
C8 C7 H7 119.6
C7 C8 C3 120.6(4)
C7 C8 H8 119.7
C3 C8 H8 119.7
C14 C9 C10 117.8(3)
C14 C9 C1 121.0(3)
C10 C9 C1 121.1(3)
C11 C10 C9 120.0(3)
C11 C10 H10 120.0
C9 C10 H10 120.0
C10 C11 C12 121.2(3)
C10 C11 H11 119.4
C12 C11 H11 119.4
C13 C12 C11 118.8(3)
C13 C12 C15 120.3(3)
C11 C12 C15 120.9(3)
C14 C13 C12 120.3(4)
C14 C13 H13 119.9
C12 C13 H13 119.9
C13 C14 C9 121.6(3)
C13 C14 H14 119.2
C9 C14 H14 119.2
N1 C15 C12 179.2(5)
C17 C16 C21 117.2(3)
C17 C16 C2 122.0(3)
C21 C16 C2 120.8(3)
C18 C17 C16 122.1(3)
C18 C17 H17 118.9
C16 C17 H17 118.9
C17 C18 C19 119.9(4)
C17 C18 H18 120.1
C19 C18 H18 120.1
C18 C19 C20 120.3(3)
C18 C19 C22 118.9(4)
C20 C19 C22 120.8(4)
C19 C20 C21 119.0(3)
C19 C20 H20 120.5
C21 C20 H20 120.5
C20 C21 C16 121.4(3)
C20 C21 H21 119.3
C16 C21 H21 119.3
F3 C22 F2 107.5(4)
F3 C22 F1 105.3(4)
F2 C22 F1 102.4(4)
F3 C22 C19 113.4(4)
F2 C22 C19 114.6(4)
F1 C22 C19 112.7(4)
C24 C23 C28 117.1(3)
C24 C23 C2 121.3(3)
C28 C23 C2 121.6(3)
C23 C24 C25 122.3(4)
C23 C24 H24 118.8
C25 C24 H24 118.8
C26 C25 C24 119.5(4)
C26 C25 H25 120.2
C24 C25 H25 120.2
C25 C26 O1 125.1(4)
C25 C26 C27 119.3(3)
O1 C26 C27 115.6(3)
C28 C27 C26 120.3(4)
C28 C27 H27 119.8
C26 C27 H27 119.8
C27 C28 C23 121.4(4)
C27 C28 H28 119.3
C23 C28 H28 119.3
O1 C29 H29A 109.5
O1 C29 H29B 109.5
H29A C29 H29B 109.5
O1 C29 H29C 109.5
H29A C29 H29C 109.5
H29B C29 H29C 109.5
C31 C30 C38 123.2(3)
C31 C30 C32 122.0(3)
C38 C30 C32 114.7(3)
C30 C31 C52 123.6(3)
C30 C31 C45 122.0(3)
C52 C31 C45 114.4(3)
C33 C32 C37 118.2(3)
C33 C32 C30 121.6(3)
C37 C32 C30 120.2(4)
C32 C33 C34 121.0(4)
C32 C33 H33 119.5
C34 C33 H33 119.5
C35 C34 C33 119.8(4)
C35 C34 H34 120.1
C33 C34 H34 120.1
C34 C35 C36 119.7(4)
C34 C35 H35 120.1
C36 C35 H35 120.1
C35 C36 C37 120.7(4)
C35 C36 H36 119.7
C37 C36 H36 119.7
C36 C37 C32 120.5(4)
C36 C37 H37 119.8
C32 C37 H37 119.8
C39 C38 C43 117.3(3)
C39 C38 C30 121.8(3)
C43 C38 C30 120.8(3)
C40 C39 C38 121.9(3)
C40 C39 H39 119.0
C38 C39 H39 119.0
C39 C40 C41 119.5(3)
C39 C40 H40 120.2
C41 C40 H40 120.2
C42 C41 C40 119.4(3)
C42 C41 C44 121.1(3)
C40 C41 C44 119.5(3)
C43 C42 C41 120.2(3)
C43 C42 H42 119.9
C41 C42 H42 119.9
C42 C43 C38 121.5(3)
C42 C43 H43 119.2
C38 C43 H43 119.2
N2 C44 C41 179.3(5)
C50 C45 C46 118.6(3)
C50 C45 C31 120.8(3)
C46 C45 C31 120.6(3)
C47 C46 C45 120.1(4)
C47 C46 H46 120.0
C45 C46 H46 120.0
C48 C47 C46 120.5(4)
C48 C47 H47 119.7
C46 C47 H47 119.7
C47 C48 C49 120.1(3)
C47 C48 C51 119.7(4)
C49 C48 C51 120.2(4)
C50 C49 C48 119.8(4)
C50 C49 H49 120.1
C48 C49 H49 120.1
C49 C50 C45 120.8(4)
C49 C50 H50 119.6
C45 C50 H50 119.6
F5 C51 F4 105.7(6)
F5 C51 F6 102.1(6)
F4 C51 F6 99.8(5)
F5 C51 C48 118.9(5)
F4 C51 C48 112.3(6)
F6 C51 C48 115.8(4)
C57 C52 C53 116.9(3)
C57 C52 C31 121.9(4)
C53 C52 C31 121.3(3)
C54 C53 C52 121.8(4)
C54 C53 H53 119.1
C52 C53 H53 119.1
C53 C54 C55 120.3(4)
C53 C54 H54 119.9
C55 C54 H54 119.9
C54 C55 O2 115.5(4)
C54 C55 C56 119.7(3)
O2 C55 C56 124.8(4)
C55 C56 C57 119.3(4)
C55 C56 H56 120.4
C57 C56 H56 120.4
C56 C57 C52 122.0(4)
C56 C57 H57 119.0
C52 C57 H57 119.0
O2 C58 H58A 109.5
O2 C58 H58B 109.5
H58A C58 H58B 109.5
O2 C58 H58C 109.5
H58A C58 H58C 109.5
H58B C58 H58C 109.5

loop_
_geom_bond_atom_site_label_1
_geom_bond_atom_site_label_2
_geom_bond_distance
F1 C22 1.325(5)
F2 C22 1.310(5)
F3 C22 1.301(5)
F4 C51 1.252(7)
F5 C51 1.186(6)
F6 C51 1.292(6)
O1 C26 1.366(4)
O1 C29 1.405(5)
O2 C55 1.372(4)
O2 C58 1.407(6)
N1 C15 1.133(4)
N2 C44 1.137(5)
C1 C2 1.349(5)
C1 C9 1.491(5)
C1 C3 1.497(5)
C2 C23 1.485(5)
C2 C16 1.490(5)
C3 C4 1.370(6)
C3 C8 1.390(5)
C4 C5 1.390(6)
C4 H4 0.9300
C5 C6 1.384(7)
C5 H5 0.9300
C6 C7 1.350(6)
C6 H6 0.9300
C7 C8 1.378(5)
C7 H7 0.9300
C8 H8 0.9300
C9 C14 1.378(5)
C9 C10 1.405(4)
C10 C11 1.374(5)
C10 H10 0.9300
C11 C12 1.379(5)
C11 H11 0.9300
C12 C13 1.378(5)
C12 C15 1.437(5)
C13 C14 1.374(5)
C13 H13 0.9300
C14 H14 0.9300
C16 C17 1.373(5)
C16 C21 1.395(5)
C17 C18 1.367(5)
C17 H17 0.9300
C18 C19 1.372(5)
C18 H18 0.9300
C19 C20 1.377(5)
C19 C22 1.482(5)
C20 C21 1.387(5)
C20 H20 0.9300
C21 H21 0.9300
C23 C24 1.367(5)
C23 C28 1.391(5)
C24 C25 1.393(5)
C24 H24 0.9300
C25 C26 1.365(5)
C25 H25 0.9300
C26 C27 1.385(5)
C27 C28 1.373(5)
C27 H27 0.9300
C28 H28 0.9300
C29 H29A 0.9600
C29 H29B 0.9600
C29 H29C 0.9600
C30 C31 1.348(5)
C30 C38 1.483(5)
C30 C32 1.496(4)
C31 C52 1.487(5)
C31 C45 1.497(5)
C32 C33 1.373(5)
C32 C37 1.385(5)
C33 C34 1.393(5)
C33 H33 0.9300
C34 C35 1.364(6)
C34 H34 0.9300
C35 C36 1.365(6)
C35 H35 0.9300
C36 C37 1.378(5)
C36 H36 0.9300
C37 H37 0.9300
C38 C39 1.384(5)
C38 C43 1.392(5)
C39 C40 1.376(5)
C39 H39 0.9300
C40 C41 1.391(5)
C40 H40 0.9300
C41 C42 1.377(5)
C41 C44 1.431(6)
C42 C43 1.372(5)
C42 H42 0.9300
C43 H43 0.9300
C45 C50 1.383(5)
C45 C46 1.388(5)
C46 C47 1.380(5)
C46 H46 0.9300
C47 C48 1.360(5)
C47 H47 0.9300
C48 C49 1.375(6)
C48 C51 1.475(6)
C49 C50 1.375(5)
C49 H49 0.9300
C50 H50 0.9300
C52 C57 1.385(5)
C52 C53 1.386(5)
C53 C54 1.369(5)
C53 H53 0.9300
C54 C55 1.371(5)
C54 H54 0.9300
C55 C56 1.380(6)
C56 C57 1.382(5)
C56 H56 0.9300
C57 H57 0.9300
C58 H58A 0.9600
C58 H58B 0.9600
C58 H58C 0.9600

loop_
_geom_torsion_atom_site_label_1
_geom_torsion_atom_site_label_2
_geom_torsion_atom_site_label_3
_geom_torsion_atom_site_label_4
_geom_torsion
C9 C1 C2 C23 170.4(4)
C3 C1 C2 C23 -13.3(6)
C9 C1 C2 C16 -11.9(6)
C3 C1 C2 C16 164.4(4)
C2 C1 C3 C4 136.7(5)
C9 C1 C3 C4 -46.8(5)
C2 C1 C3 C8 -47.4(6)
C9 C1 C3 C8 129.1(4)
C8 C3 C4 C5 -0.2(7)
C1 C3 C4 C5 175.8(4)
C3 C4 C5 C6 -1.3(8)
C4 C5 C6 C7 2.5(8)
C5 C6 C7 C8 -2.1(7)
C6 C7 C8 C3 0.5(6)
C4 C3 C8 C7 0.7(6)
C1 C3 C8 C7 -175.4(4)
C2 C1 C9 C14 134.7(5)
C3 C1 C9 C14 -41.8(6)
C2 C1 C9 C10 -43.6(6)
C3 C1 C9 C10 139.8(4)
C14 C9 C10 C11 -4.0(6)
C1 C9 C10 C11 174.5(4)
C9 C10 C11 C12 -0.3(6)
C10 C11 C12 C13 4.3(6)
C10 C11 C12 C15 -175.7(4)
C11 C12 C13 C14 -4.1(7)
C15 C12 C13 C14 176.0(5)
C12 C13 C14 C9 -0.3(8)
C10 C9 C14 C13 4.3(7)
C1 C9 C14 C13 -174.2(4)
C13 C12 C15 N1 -115(37)
C11 C12 C15 N1 65(37)
C1 C2 C16 C17 -50.4(5)
C23 C2 C16 C17 127.6(4)
C1 C2 C16 C21 129.9(4)
C23 C2 C16 C21 -52.1(5)
C21 C16 C17 C18 -2.8(5)
C2 C16 C17 C18 177.5(4)
C16 C17 C18 C19 1.0(6)
C17 C18 C19 C20 1.4(6)
C17 C18 C19 C22 -179.1(4)
C18 C19 C20 C21 -1.7(5)
C22 C19 C20 C21 178.8(4)
C19 C20 C21 C16 -0.2(5)
C17 C16 C21 C20 2.4(5)
C2 C16 C21 C20 -177.9(3)
C18 C19 C22 F3 -46.0(5)
C20 C19 C22 F3 133.5(4)
C18 C19 C22 F2 -169.9(4)
C20 C19 C22 F2 9.6(6)
C18 C19 C22 F1 73.5(5)
C20 C19 C22 F1 -107.0(5)
C1 C2 C23 C24 134.9(4)
C16 C2 C23 C24 -43.0(5)
C1 C2 C23 C28 -47.5(5)
C16 C2 C23 C28 134.6(4)
C28 C23 C24 C25 1.1(5)
C2 C23 C24 C25 178.9(3)
C23 C24 C25 C26 -1.9(6)
C24 C25 C26 O1 -178.5(3)
C24 C25 C26 C27 1.3(5)
C29 O1 C26 C25 -1.7(5)
C29 O1 C26 C27 178.5(3)
C25 C26 C27 C28 -0.1(5)
O1 C26 C27 C28 179.7(3)
C26 C27 C28 C23 -0.6(6)
C24 C23 C28 C27 0.1(5)
C2 C23 C28 C27 -177.6(3)
C38 C30 C31 C52 -169.0(4)
C32 C30 C31 C52 10.1(6)
C38 C30 C31 C45 11.4(6)
C32 C30 C31 C45 -169.5(3)
C31 C30 C32 C33 -131.0(4)
C38 C30 C32 C33 48.2(5)
C31 C30 C32 C37 50.2(5)
C38 C30 C32 C37 -130.7(4)
C37 C32 C33 C34 -1.5(5)
C30 C32 C33 C34 179.6(3)
C32 C33 C34 C35 0.3(6)
C33 C34 C35 C36 0.8(6)
C34 C35 C36 C37 -0.6(7)
C35 C36 C37 C32 -0.7(6)
C33 C32 C37 C36 1.8(6)
C30 C32 C37 C36 -179.3(3)
C31 C30 C38 C39 47.9(6)
C32 C30 C38 C39 -131.3(4)
C31 C30 C38 C43 -135.7(4)
C32 C30 C38 C43 45.2(5)
C43 C38 C39 C40 -0.9(6)
C30 C38 C39 C40 175.7(4)
C38 C39 C40 C41 -0.2(6)
C39 C40 C41 C42 1.8(6)
C39 C40 C41 C44 -179.0(4)
C40 C41 C42 C43 -2.3(7)
C44 C41 C42 C43 178.5(4)
C41 C42 C43 C38 1.1(7)
C39 C38 C43 C42 0.4(6)
C30 C38 C43 C42 -176.2(4)
C42 C41 C44 N2 8(49)
C40 C41 C44 N2 -171(100)
C30 C31 C45 C50 -126.9(4)
C52 C31 C45 C50 53.5(5)
C30 C31 C45 C46 54.3(6)
C52 C31 C45 C46 -125.3(4)
C50 C45 C46 C47 1.1(6)
C31 C45 C46 C47 179.9(4)
C45 C46 C47 C48 1.9(7)
C46 C47 C48 C49 -3.5(7)
C46 C47 C48 C51 178.6(5)
C47 C48 C49 C50 2.0(6)
C51 C48 C49 C50 179.9(5)
C48 C49 C50 C45 1.0(6)
C46 C45 C50 C49 -2.5(6)
C31 C45 C50 C49 178.6(4)
C47 C48 C51 F5 133.4(7)
C49 C48 C51 F5 -44.5(10)
C47 C48 C51 F4 -102.6(7)
C49 C48 C51 F4 79.5(7)
C47 C48 C51 F6 11.2(8)
C49 C48 C51 F6 -166.7(5)
C30 C31 C52 C57 49.3(5)
C45 C31 C52 C57 -131.1(4)
C30 C31 C52 C53 -131.1(4)
C45 C31 C52 C53 48.6(5)
C57 C52 C53 C54 -2.3(5)
C31 C52 C53 C54 178.1(3)
C52 C53 C54 C55 2.0(5)
C53 C54 C55 O2 179.2(3)
C53 C54 C55 C56 -0.2(5)
C58 O2 C55 C54 -179.2(3)
C58 O2 C55 C56 0.1(5)
C54 C55 C56 C57 -1.1(5)
O2 C55 C56 C57 179.6(3)
C55 C56 C57 C52 0.7(5)
C53 C52 C57 C56 0.9(5)
C31 C52 C57 C56 -179.4(3)
